data_1520098
loop_
_publ_author_name
'Chen, Lijuan'
'Zhang, Fang'
'Ma, Xing'
'Luo, Jie'
'Zhao, Junwei'

_publ_section_title
;
 Two types of novel tetra-iron substituted sandwich-type arsenotungastates
 with supporting lanthanide pendants.
;
_journal_issue 28
_journal_name_full 'Dalton transactions (Cambridge, England : 2003)'
_journal_page_first 12598
_journal_page_last 12612
_journal_paper_doi 10.1039/c5dt00696a
_journal_volume 44
_journal_year 2015
_chemical_formula_sum 'C8 H106 As2 Dy2 Fe4 N2 O116 W18'
_chemical_formula_weight 6094.49
_chemical_name_systematic
; 
 ? 
;
_space_group_IT_number 2
_symmetry_cell_setting triclinic
_symmetry_space_group_name_Hall '-P 1'
_symmetry_space_group_name_H-M 'P -1'
_atom_sites_solution_hydrogens geom
_atom_sites_solution_primary direct
_atom_sites_solution_secondary difmap
_audit_creation_method SHELXL-97
_audit_update_record
;
2015-05-18 deposited with the CCDC.
2015-05-27 downloaded from the CCDC.
;
_cell_angle_alpha 106.8530(10)
_cell_angle_beta 99.7760(10)
_cell_angle_gamma 97.1530(10)
_cell_formula_units_Z 1
_cell_length_a 12.6307(11)
_cell_length_b 13.5293(11)
_cell_length_c 16.1950(14)
_cell_measurement_reflns_used 8740
_cell_measurement_temperature 296(2)
_cell_measurement_theta_max 25.00
_cell_measurement_theta_min 1.60
_cell_volume 2565.5(4)
_computing_cell_refinement 'Bruker XSCANS'
_computing_data_collection 'Bruker XSCANS'
_computing_data_reduction 'Bruker SHELXTL'
_computing_molecular_graphics 'Bruker SHELXTL'
_computing_publication_material 'Bruker SHELXTL'
_computing_structure_refinement 'SHELXL-97 (Sheldrick, 1997)'
_computing_structure_solution 'SHELXS-97 (Sheldrick, 1990)'
_diffrn_ambient_temperature 296(2)
_diffrn_detector_area_resol_mean none
_diffrn_measured_fraction_theta_full 0.968
_diffrn_measured_fraction_theta_max 0.968
_diffrn_measurement_device_type 'Bruker P4'
_diffrn_measurement_method '\w scans'
_diffrn_radiation_monochromator graphite
_diffrn_radiation_source 'fine-focus sealed tube'
_diffrn_radiation_type MoK\a
_diffrn_radiation_wavelength 0.71073
_diffrn_reflns_av_R_equivalents 0.0328
_diffrn_reflns_av_sigmaI/netI 0.0623
_diffrn_reflns_limit_h_max 15
_diffrn_reflns_limit_h_min -14
_diffrn_reflns_limit_k_max 15
_diffrn_reflns_limit_k_min -16
_diffrn_reflns_limit_l_max 14
_diffrn_reflns_limit_l_min -19
_diffrn_reflns_number 12802
_diffrn_reflns_theta_full 25.00
_diffrn_reflns_theta_max 25.00
_diffrn_reflns_theta_min 1.60
_diffrn_standards_decay_% none
_diffrn_standards_interval_count none
_diffrn_standards_interval_time none
_diffrn_standards_number none
_exptl_absorpt_coefficient_mu 22.840
_exptl_absorpt_correction_T_max 0.3411
_exptl_absorpt_correction_T_min 0.0338
_exptl_absorpt_correction_type multi-scan
_exptl_absorpt_process_details SADABS
_exptl_crystal_colour 'Light yellow'
_exptl_crystal_density_diffrn 3.945
_exptl_crystal_density_method 'not measured'
_exptl_crystal_description flaky
_exptl_crystal_F_000 2730
_exptl_crystal_size_max 0.46
_exptl_crystal_size_mid 0.23
_exptl_crystal_size_min 0.06
_refine_diff_density_max 2.647
_refine_diff_density_min -4.784
_refine_diff_density_rms 0.424
_refine_ls_extinction_coef 0.00023(4)
_refine_ls_extinction_expression Fc^*^=kFc[1+0.001xFc^2^\l^3^/sin(2\q)]^-1/4^
_refine_ls_extinction_method SHELXL
_refine_ls_goodness_of_fit_ref 1.042
_refine_ls_hydrogen_treatment noref
_refine_ls_matrix_type full
_refine_ls_number_parameters 654
_refine_ls_number_reflns 8740
_refine_ls_number_restraints 37
_refine_ls_restrained_S_all 1.040
_refine_ls_R_factor_all 0.0543
_refine_ls_R_factor_gt 0.0489
_refine_ls_shift/su_max 0.001
_refine_ls_shift/su_mean 0.000
_refine_ls_structure_factor_coef Fsqd
_refine_ls_weighting_details 'calc w=1/[\s^2^(Fo^2^)+(0.0639P)^2^+63.4873P] where P=(Fo^2^+2Fc^2^)/3'
_refine_ls_weighting_scheme calc
_refine_ls_wR_factor_gt 0.1233
_refine_ls_wR_factor_ref 0.1265
_reflns_number_gt 7837
_reflns_number_total 8740
_reflns_threshold_expression >2sigma(I)
_cod_data_source_file c5dt00696a3.cif
_cod_data_source_block 12-Dy
_cod_depositor_comments
;
The following automatic conversions were performed:

'_symmetry_cell_setting' value 'Triclinic' changed to 'triclinic'
according to
/usr/data/users/saulius/crontab/automatic-downloads/rss-feeds/RSC/lib/dictionaries/cif_core.dic
dictionary named 'cif_core.dic' version 2.4.2 from 2011-04-26.

Automatic conversion script
Id: cif_fix_values 3271 2015-04-21 07:52:19Z andrius 

 Adding full bibliography for 1520091--1520099.cif.
;
_cod_original_sg_symbol_H-M P-1
_cod_database_code 1520098

loop_
_symmetry_equiv_pos_as_xyz
'x, y, z'
'-x, -y, -z'

loop_
_atom_site_label
_atom_site_type_symbol
_atom_site_fract_x
_atom_site_fract_y
_atom_site_fract_z
_atom_site_U_iso_or_equiv
_atom_site_adp_type
_atom_site_occupancy
_atom_site_symmetry_multiplicity
_atom_site_calc_flag
_atom_site_refinement_flags
_atom_site_disorder_assembly
_atom_site_disorder_group
W1 W 0.21089(5) 0.31191(4) 0.59396(4) 0.01475(15) Uani 1 1 d . . .
W2 W 0.46649(4) 0.44245(4) 0.67933(4) 0.01367(15) Uani 1 1 d . . .
W3 W 0.24561(5) 0.57536(4) 0.75400(4) 0.01349(15) Uani 1 1 d . . .
W4 W 0.35717(4) 0.61342(4) 0.97108(4) 0.00994(15) Uani 1 1 d . . .
W5 W 0.09441(4) 0.48649(4) 0.87831(4) 0.01245(15) Uani 1 1 d . . .
W6 W 0.15058(5) 0.25681(4) 0.94473(4) 0.01438(15) Uani 1 1 d . . .
W7 W 0.24593(5) 0.08956(4) 0.79027(4) 0.01461(16) Uani 1 1 d . . .
W8 W 0.41218(5) 0.18425(4) 0.65272(4) 0.01580(16) Uani 1 1 d . . .
W9 W 0.04202(4) 0.21332(4) 0.73107(4) 0.01364(15) Uani 1 1 d . . .
Dy1 Dy 0.11779(8) 0.24097(8) 0.33104(7) 0.0415(2) Uani 1 1 d . . .
As1 As 0.33889(11) 0.35944(10) 0.83518(9) 0.0084(3) Uani 1 1 d . . .
Fe1 Fe 0.38174(15) 0.42986(15) 1.10037(14) 0.0120(4) Uani 1 1 d . . .
O1W O 0.2410(8) 0.4510(9) 1.1551(8) 0.027(3) Uani 1 1 d . . .
O2W O 0.4082(10) 0.3159(9) 1.1644(8) 0.030(3) Uani 1 1 d . . .
O3W O 0.5532(12) 0.0495(9) 0.9311(9) 0.040(3) Uani 1 1 d . . .
O4W O 0.6867(9) 0.1198(10) 0.8229(10) 0.039(3) Uani 1 1 d . . .
O5W O 0.247(2) 0.1466(16) 0.3791(17) 0.105(9) Uani 1 1 d . . .
O6W O 0.2746(15) 0.3764(14) 0.4049(12) 0.069(5) Uani 1 1 d . . .
O7W O -0.048(3) 0.177(2) 0.219(2) 0.069(8) Uiso 0.60 1 d P . .
O7M O -0.050(3) 0.215(3) 0.344(3) 0.062(11) Uiso 0.40 1 d P . .
O8W O 0.067(3) 0.068(3) 0.227(3) 0.167(13) Uiso 1 1 d . . .
O9W O 0.2376(19) 0.224(2) 0.2296(15) 0.110(9) Uani 1 1 d . . .
O10W O 0.090(4) 0.343(4) 0.236(3) 0.121(14) Uiso 0.65 1 d P . .
O10M O 0.035(4) 0.296(4) 0.201(4) 0.062(13) Uiso 0.35 1 d P . .
O11W O 0.019(3) 0.102(3) 0.372(3) 0.095(11) Uiso 0.60 1 d P . .
O11M O -0.072(9) 0.012(8) 0.388(7) 0.18(4) Uiso 0.40 1 d P . .
O12W O 0.060(3) 0.407(3) 0.376(2) 0.073(9) Uiso 0.60 1 d P . .
O12M O -0.011(4) 0.340(4) 0.381(4) 0.078(14) Uiso 0.40 1 d P . .
O13W O -0.117(2) 0.196(2) 0.064(2) 0.127(9) Uiso 1 1 d . . .
O14W O 0.766(4) -0.011(4) 0.911(3) 0.098(14) Uiso 0.50 1 d P . .
O15W O 0.146(15) 0.556(14) 0.503(14) 0.39(10) Uiso 0.50 1 d P . .
O16W O 0.310(3) -0.051(3) 0.360(2) 0.083(10) Uiso 0.60 1 d P . .
O16M O 0.319(4) -0.135(4) 0.416(4) 0.084(15) Uiso 0.40 1 d P . .
O17W O 0.3793(17) 0.1337(12) 1.0406(11) 0.070(5) Uani 1 1 d . . .
O18W O 0.368(2) -0.1209(19) 0.8939(17) 0.059(6) Uiso 0.70 1 d P . .
O18M O 0.303(4) -0.128(4) 0.913(3) 0.045(11) Uiso 0.30 1 d P . .
O19W O -0.1650(11) 0.2894(11) 0.8701(10) 0.043(3) Uani 1 1 d . . .
O20W O 0.7401(14) 0.3507(14) 0.7263(14) 0.079(6) Uani 1 1 d . . .
O21W O -0.0985(17) 0.3971(15) 0.6319(13) 0.080(6) Uani 1 1 d . . .
O22W O 0.1162(18) 0.0012(17) 0.5080(16) 0.088(6) Uiso 1 1 d . . .
O23W O 0.1342(16) -0.2037(16) 0.5114(12) 0.073(5) Uani 1 1 d . . .
O1 O 0.1320(9) 0.2919(8) 0.4892(7) 0.024(3) Uani 1 1 d . . .
O2 O 0.2856(8) 0.1971(8) 0.5670(7) 0.018(2) Uani 1 1 d . . .
O3 O 0.1812(8) 0.4401(7) 0.6638(7) 0.017(2) Uani 1 1 d . . .
O4 O 0.3380(8) 0.3315(7) 0.7191(6) 0.013(2) Uani 1 1 d . . .
O5 O 0.1128(8) 0.2388(7) 0.6415(7) 0.016(2) Uani 1 1 d . . .
O6 O 0.3379(8) 0.3952(8) 0.5817(7) 0.020(2) Uani 1 1 d . . .
O7 O 0.5545(9) 0.5126(9) 0.6371(8) 0.027(3) Uani 1 1 d . . .
O8 O 0.4942(8) 0.3017(7) 0.6334(7) 0.017(2) Uani 1 1 d . . .
O9 O 0.5435(8) 0.4619(7) 0.7892(7) 0.018(2) Uani 1 1 d . . .
O10 O 0.3828(8) 0.5489(7) 0.7281(7) 0.017(2) Uani 1 1 d . . .
O11 O 0.2211(9) 0.6656(9) 0.6998(8) 0.025(2) Uani 1 1 d . . .
O12 O 0.1105(8) 0.5591(7) 0.7924(7) 0.015(2) Uani 1 1 d . . .
O13 O 0.2720(7) 0.4715(7) 0.8499(7) 0.016(2) Uani 1 1 d . . .
O14 O 0.3143(8) 0.6671(7) 0.8672(7) 0.013(2) Uani 1 1 d U . .
O15 O 0.4818(8) 0.5916(8) 0.9386(7) 0.019(2) Uani 1 1 d . . .
O16 O 0.3557(8) 0.5273(7) 1.0359(7) 0.016(2) Uani 1 1 d . . .
O17 O 0.3938(8) 0.7404(7) 1.0510(7) 0.016(2) Uani 1 1 d . . .
O18 O 0.1925(7) 0.6004(7) 0.9641(6) 0.012(2) Uani 1 1 d U . .
O19 O -0.0288(8) 0.5183(8) 0.8986(8) 0.025(3) Uani 1 1 d . . .
O20 O 0.0458(8) 0.3606(8) 0.7759(7) 0.017(2) Uani 1 1 d . . .
O21 O 0.1217(8) 0.3942(7) 0.9439(7) 0.015(2) Uani 1 1 d . . .
O22 O 0.2213(8) 0.2613(7) 0.8211(7) 0.013(2) Uani 1 1 d . . .
O23 O 0.2897(8) 0.3131(7) 1.0055(6) 0.014(2) Uani 1 1 d U . .
O24 O 0.0853(9) 0.2364(8) 1.0250(7) 0.022(2) Uani 1 1 d U . .
O25 O 0.0206(9) 0.2104(8) 0.8431(9) 0.027(3) Uani 1 1 d . . .
O26 O 0.1803(8) 0.1184(8) 0.8929(7) 0.019(2) Uani 1 1 d . . .
O27 O 0.2312(9) -0.0459(7) 0.7666(8) 0.023(2) Uani 1 1 d . . .
O28 O 0.0986(8) 0.0870(8) 0.7193(7) 0.018(2) Uani 1 1 d . . .
O29 O 0.3813(9) 0.1382(8) 0.8600(7) 0.019(2) Uani 1 1 d . . .
O30 O 0.3010(8) 0.1084(8) 0.6931(7) 0.018(2) Uani 1 1 d . . .
O31 O 0.4521(10) 0.0798(10) 0.5816(8) 0.033(3) Uani 1 1 d . . .
O32 O 0.5065(8) 0.2058(8) 0.7595(8) 0.023(2) Uani 1 1 d . . .
O33 O -0.0897(8) 0.1673(8) 0.6710(8) 0.023(2) Uani 1 1 d . . .
O34 O 0.4817(10) -0.0062(8) 0.7482(8) 0.028(3) Uani 1 1 d D . .
Fe2 Fe 0.53287(16) 0.13553(15) 0.84566(14) 0.0151(4) Uani 1 1 d . . .
O35 O 0.619(2) -0.043(2) 0.680(2) 0.055(6) Uiso 0.50 1 d PD . 1
O36 O 0.510(4) -0.270(4) 0.662(3) 0.090(9) Uiso 0.50 1 d PD A 1
H36 H 0.5334 -0.3258 0.6491 0.135 Uiso 0.50 1 d PR A 1
N1 N 0.332(2) -0.144(3) 0.627(3) 0.043(6) Uiso 0.50 1 d PD A 1
H1A H 0.2954 -0.1958 0.5792 0.051 Uiso 0.50 1 d PR A 1
H1B H 0.3237 -0.1594 0.6746 0.051 Uiso 0.50 1 d PR A 1
H1C H 0.3063 -0.0851 0.6276 0.051 Uiso 0.50 1 d PR A 1
C1 C 0.521(2) -0.057(3) 0.687(2) 0.032(6) Uiso 0.50 1 d PD A 1
C2 C 0.449(3) -0.144(2) 0.609(3) 0.046(7) Uiso 0.50 1 d PD A 1
H2 H 0.4526 -0.1273 0.5545 0.055 Uiso 0.50 1 calc PR A 1
C3 C 0.461(3) -0.2574(19) 0.5953(19) 0.072(8) Uani 1 1 d DU . .
C4 C 0.384(2) -0.347(2) 0.533(2) 0.073(7) Uani 1 1 d U A .
H4A H 0.3557 -0.3305 0.4815 0.110 Uiso 1 1 d R . .
H4B H 0.4202 -0.4059 0.5177 0.110 Uiso 1 1 d R . .
H4C H 0.3259 -0.3627 0.5603 0.110 Uiso 1 1 d R . .
O35' O 0.581(2) -0.121(2) 0.763(2) 0.055(6) Uiso 0.50 1 d PD A 2
O36' O 0.523(4) -0.219(4) 0.557(3) 0.090(9) Uiso 0.50 1 d PD A 2
H36' H 0.5079 -0.1630 0.5524 0.135 Uiso 0.50 1 d PR A 2
N1' N 0.343(3) -0.116(3) 0.600(2) 0.043(6) Uiso 0.50 1 d PD A 2
H1'A H 0.2927 -0.1590 0.5543 0.064 Uiso 0.50 1 d PR A 2
H1'B H 0.3115 -0.0685 0.6331 0.064 Uiso 0.50 1 d PR A 2
H1'C H 0.3930 -0.0829 0.5798 0.064 Uiso 0.50 1 d PR A 2
C1' C 0.490(3) -0.099(2) 0.734(2) 0.032(6) Uiso 0.50 1 d PD A 2
C2' C 0.411(3) -0.174(3) 0.652(2) 0.046(7) Uiso 0.50 1 d PD A 2
H2' H 0.3581 -0.2129 0.6747 0.055 Uiso 0.50 1 calc PR A 2

loop_
_atom_site_aniso_label
_atom_site_aniso_U_11
_atom_site_aniso_U_22
_atom_site_aniso_U_33
_atom_site_aniso_U_23
_atom_site_aniso_U_13
_atom_site_aniso_U_12
W1 0.0163(3) 0.0166(3) 0.0092(3) 0.0024(2) 0.0011(2) 0.0018(2)
W2 0.0136(3) 0.0165(3) 0.0112(3) 0.0047(2) 0.0045(2) 0.0008(2)
W3 0.0172(3) 0.0137(3) 0.0115(3) 0.0061(2) 0.0028(2) 0.0052(2)
W4 0.0098(3) 0.0094(3) 0.0104(3) 0.0028(2) 0.0021(2) 0.0020(2)
W5 0.0096(3) 0.0134(3) 0.0133(3) 0.0019(2) 0.0033(2) 0.0027(2)
W6 0.0135(3) 0.0165(3) 0.0130(3) 0.0057(2) 0.0035(2) -0.0013(2)
W7 0.0148(3) 0.0099(3) 0.0181(3) 0.0042(2) 0.0029(2) 0.0001(2)
W8 0.0191(3) 0.0153(3) 0.0130(3) 0.0022(2) 0.0056(2) 0.0058(2)
W9 0.0116(3) 0.0128(3) 0.0129(3) 0.0011(2) 0.0006(2) -0.0004(2)
Dy1 0.0369(5) 0.0559(6) 0.0338(5) 0.0174(5) 0.0072(4) 0.0087(4)
As1 0.0105(6) 0.0091(6) 0.0062(7) 0.0026(5) 0.0031(5) 0.0019(5)
Fe1 0.0107(9) 0.0127(9) 0.0127(10) 0.0050(8) 0.0020(8) 0.0015(7)
O1W 0.016(5) 0.037(6) 0.028(7) 0.010(5) 0.010(5) 0.001(5)
O2W 0.039(7) 0.026(6) 0.023(7) 0.005(5) 0.002(5) 0.014(5)
O3W 0.059(9) 0.029(7) 0.033(8) 0.017(6) 0.000(6) 0.006(6)
O4W 0.015(6) 0.035(7) 0.059(9) 0.004(7) 0.009(6) 0.003(5)
O5W 0.110(18) 0.061(12) 0.108(19) -0.007(12) -0.020(14) 0.025(12)
O6W 0.066(11) 0.072(11) 0.053(11) 0.018(9) -0.001(9) -0.028(9)
O9W 0.085(16) 0.16(2) 0.065(14) 0.016(15) 0.035(12) -0.013(15)
O17W 0.117(16) 0.045(9) 0.044(10) 0.002(8) 0.006(10) 0.040(10)
O19W 0.032(7) 0.046(8) 0.044(9) 0.004(7) 0.014(6) 0.002(6)
O20W 0.057(11) 0.073(11) 0.082(14) -0.006(10) -0.014(10) 0.039(9)
O21W 0.091(14) 0.078(12) 0.063(13) 0.026(10) -0.028(10) 0.033(11)
O23W 0.077(12) 0.087(13) 0.048(11) 0.020(10) 0.000(9) 0.015(10)
O1 0.028(6) 0.014(5) 0.021(6) -0.005(5) -0.006(5) 0.007(4)
O2 0.024(5) 0.015(5) 0.011(5) -0.002(4) 0.005(4) 0.002(4)
O3 0.019(5) 0.011(5) 0.019(6) 0.004(4) -0.001(4) 0.001(4)
O4 0.018(5) 0.011(4) 0.009(5) 0.003(4) 0.002(4) 0.001(4)
O5 0.015(5) 0.011(5) 0.021(6) 0.003(4) 0.002(4) 0.001(4)
O6 0.018(5) 0.022(5) 0.021(6) 0.007(5) 0.013(4) 0.000(4)
O7 0.027(6) 0.032(6) 0.030(7) 0.017(5) 0.015(5) 0.004(5)
O8 0.026(5) 0.015(5) 0.012(5) 0.000(4) 0.013(4) 0.006(4)
O9 0.024(5) 0.012(5) 0.016(6) 0.002(4) 0.001(4) 0.002(4)
O10 0.017(5) 0.012(5) 0.023(6) 0.005(4) 0.007(4) 0.001(4)
O11 0.017(5) 0.031(6) 0.031(7) 0.013(5) 0.003(5) 0.011(4)
O12 0.016(5) 0.018(5) 0.012(5) 0.005(4) 0.000(4) 0.009(4)
O13 0.009(5) 0.012(5) 0.024(6) 0.002(4) 0.004(4) 0.004(4)
O14 0.013(2) 0.012(2) 0.013(2) 0.0045(11) 0.0022(11) 0.0027(11)
O15 0.010(5) 0.022(5) 0.026(6) 0.011(5) -0.001(4) 0.006(4)
O16 0.023(5) 0.015(5) 0.017(6) 0.012(4) 0.006(4) 0.008(4)
O17 0.022(5) 0.006(4) 0.020(6) 0.001(4) 0.006(4) 0.003(4)
O18 0.012(2) 0.013(2) 0.012(2) 0.0034(11) 0.0035(11) 0.0021(10)
O19 0.014(5) 0.024(5) 0.035(7) 0.003(5) 0.006(5) 0.010(4)
O20 0.017(5) 0.016(5) 0.017(6) 0.005(4) 0.003(4) 0.002(4)
O21 0.024(5) 0.012(5) 0.010(5) 0.001(4) 0.009(4) 0.002(4)
O22 0.013(5) 0.010(4) 0.018(6) 0.006(4) 0.008(4) 0.000(4)
O23 0.020(5) 0.016(4) 0.003(4) 0.001(4) -0.002(4) 0.003(4)
O24 0.031(5) 0.025(5) 0.010(5) 0.010(4) 0.000(4) 0.003(4)
O25 0.016(5) 0.022(5) 0.047(8) 0.011(5) 0.019(5) 0.001(4)
O26 0.022(5) 0.018(5) 0.020(6) 0.012(5) 0.003(4) 0.003(4)
O27 0.031(6) 0.008(5) 0.029(7) 0.004(5) 0.005(5) 0.001(4)
O28 0.017(5) 0.015(5) 0.015(6) -0.001(4) 0.001(4) -0.006(4)
O29 0.028(6) 0.016(5) 0.011(5) 0.002(4) 0.002(4) 0.008(4)
O30 0.020(5) 0.015(5) 0.020(6) 0.004(4) 0.010(4) 0.004(4)
O31 0.036(7) 0.043(7) 0.024(7) 0.009(6) 0.008(5) 0.016(6)
O32 0.020(5) 0.021(5) 0.030(7) 0.011(5) 0.006(5) 0.008(4)
O33 0.013(5) 0.021(5) 0.030(7) 0.010(5) -0.009(5) -0.002(4)
O34 0.035(7) 0.011(5) 0.030(7) -0.006(5) 0.008(5) 0.004(5)
Fe2 0.0170(10) 0.0104(9) 0.0161(11) 0.0027(8) 0.0027(8) 0.0015(8)
C3 0.09(2) 0.040(12) 0.08(2) 0.014(12) -0.001(15) 0.022(11)
C4 0.075(10) 0.070(10) 0.070(11) 0.018(8) 0.015(8) 0.007(8)

loop_
_atom_type_symbol
_atom_type_description
_atom_type_scat_dispersion_real
_atom_type_scat_dispersion_imag
_atom_type_scat_source
C C 0.0033 0.0016 'International Tables Vol C Tables 4.2.6.8 and 6.1.1.4'
H H 0.0000 0.0000 'International Tables Vol C Tables 4.2.6.8 and 6.1.1.4'
As As 0.0499 2.0058 'International Tables Vol C Tables 4.2.6.8 and 6.1.1.4'
Fe Fe 0.3463 0.8444 'International Tables Vol C Tables 4.2.6.8 and 6.1.1.4'
N N 0.0061 0.0033 'International Tables Vol C Tables 4.2.6.8 and 6.1.1.4'
Dy Dy -0.1892 4.4098 'International Tables Vol C Tables 4.2.6.8 and 6.1.1.4'
O O 0.0106 0.0060 'International Tables Vol C Tables 4.2.6.8 and 6.1.1.4'
W W -0.8490 6.8722 'International Tables Vol C Tables 4.2.6.8 and 6.1.1.4'

loop_
_geom_angle_atom_site_label_1
_geom_angle_atom_site_label_2
_geom_angle_atom_site_label_3
_geom_angle
_geom_angle_site_symmetry_1
_geom_angle_site_symmetry_3
O1 W1 O5 100.9(5) . .
O1 W1 O3 103.8(4) . .
O5 W1 O3 88.9(4) . .
O1 W1 O2 99.4(4) . .
O5 W1 O2 91.4(4) . .
O3 W1 O2 156.3(4) . .
O1 W1 O6 97.0(5) . .
O5 W1 O6 162.1(5) . .
O3 W1 O6 86.2(4) . .
O2 W1 O6 86.3(4) . .
O1 W1 O4 170.2(4) . .
O5 W1 O4 86.2(4) . .
O3 W1 O4 83.0(4) . .
O2 W1 O4 73.4(4) . .
O6 W1 O4 76.2(4) . .
O7 W2 O9 102.9(5) . .
O7 W2 O8 101.7(5) . .
O9 W2 O8 93.4(4) . .
O7 W2 O10 100.7(5) . .
O9 W2 O10 89.9(4) . .
O8 W2 O10 155.9(4) . .
O7 W2 O6 100.8(5) . .
O9 W2 O6 156.1(5) . .
O8 W2 O6 84.8(4) . .
O10 W2 O6 82.6(4) . .
O7 W2 O4 172.9(5) . .
O9 W2 O4 83.1(4) . .
O8 W2 O4 73.8(4) . .
O10 W2 O4 83.0(4) . .
O6 W2 O4 73.5(4) . .
O11 W3 O14 99.8(5) . .
O11 W3 O10 100.4(5) . .
O14 W3 O10 91.2(4) . .
O11 W3 O12 99.2(5) . .
O14 W3 O12 89.9(4) . .
O10 W3 O12 159.9(4) . .
O11 W3 O3 103.6(5) . .
O14 W3 O3 156.5(4) . .
O10 W3 O3 86.7(4) . .
O12 W3 O3 84.3(4) . .
O11 W3 O13 170.2(5) . .
O14 W3 O13 72.5(4) . .
O10 W3 O13 86.1(4) . .
O12 W3 O13 75.1(4) . .
O3 W3 O13 84.0(4) . .
O17 W4 O15 103.0(5) . .
O17 W4 O16 103.6(5) . .
O15 W4 O16 96.9(5) . .
O17 W4 O14 94.6(4) . .
O15 W4 O14 89.6(4) . .
O16 W4 O14 158.6(4) . .
O17 W4 O18 95.8(4) . .
O15 W4 O18 159.3(4) . .
O16 W4 O18 86.7(4) . .
O14 W4 O18 80.3(4) . .
O17 W4 O13 163.4(4) . .
O15 W4 O13 87.1(4) . .
O16 W4 O13 88.0(4) . .
O14 W4 O13 72.0(4) . .
O18 W4 O13 72.7(3) . .
O19 W5 O18 100.6(5) . .
O19 W5 O21 103.1(5) . .
O18 W5 O21 92.8(4) . .
O19 W5 O20 101.2(5) . .
O18 W5 O20 157.8(4) . .
O21 W5 O20 85.9(4) . .
O19 W5 O12 98.1(5) . .
O18 W5 O12 88.2(4) . .
O21 W5 O12 158.3(4) . .
O20 W5 O12 85.0(4) . .
O19 W5 O13 170.6(4) . .
O18 W5 O13 73.4(4) . .
O21 W5 O13 84.7(4) . .
O20 W5 O13 84.4(4) . .
O12 W5 O13 74.7(4) . .
O24 W6 O23 102.9(5) . .
O24 W6 O26 100.9(5) . .
O23 W6 O26 95.1(4) . .
O24 W6 O21 101.6(5) . .
O23 W6 O21 91.2(4) . .
O26 W6 O21 154.6(4) . .
O24 W6 O25 98.3(5) . .
O23 W6 O25 158.5(5) . .
O26 W6 O25 83.8(4) . .
O21 W6 O25 81.4(4) . .
O24 W6 O22 171.3(4) . .
O23 W6 O22 84.3(4) . .
O26 W6 O22 73.4(4) . .
O21 W6 O22 82.8(4) . .
O25 W6 O22 74.8(4) . .
O27 W7 O29 103.5(5) . .
O27 W7 O30 101.2(5) . .
O29 W7 O30 89.8(5) . .
O27 W7 O26 97.8(5) . .
O29 W7 O26 91.1(5) . .
O30 W7 O26 160.2(4) . .
O27 W7 O28 95.7(5) . .
O29 W7 O28 160.8(4) . .
O30 W7 O28 85.8(4) . .
O26 W7 O28 86.8(4) . .
O27 W7 O22 166.2(4) . .
O29 W7 O22 87.9(4) . .
O30 W7 O22 86.3(4) . .
O26 W7 O22 74.0(4) . .
O28 W7 O22 73.1(4) . .
O31 W8 O32 103.0(5) . .
O31 W8 O8 101.2(5) . .
O32 W8 O8 92.1(5) . .
O31 W8 O30 100.2(5) . .
O32 W8 O30 88.4(5) . .
O8 W8 O30 157.9(4) . .
O31 W8 O2 97.5(5) . .
O32 W8 O2 159.2(4) . .
O8 W8 O2 87.6(4) . .
O30 W8 O2 84.3(4) . .
O31 W8 O4 166.9(5) . .
O32 W8 O4 89.6(4) . .
O8 W8 O4 74.2(4) . .
O30 W8 O4 83.7(4) . .
O2 W8 O4 70.3(4) . .
O33 W9 O25 99.5(5) . .
O33 W9 O20 102.4(5) . .
O25 W9 O20 85.7(5) . .
O33 W9 O28 102.2(5) . .
O25 W9 O28 87.7(5) . .
O20 W9 O28 155.2(4) . .
O33 W9 O5 100.1(5) . .
O25 W9 O5 160.3(4) . .
O20 W9 O5 88.1(4) . .
O28 W9 O5 90.1(4) . .
O33 W9 O22 173.5(4) . .
O25 W9 O22 76.0(4) . .
O20 W9 O22 82.1(4) . .
O28 W9 O22 73.2(4) . .
O5 W9 O22 84.6(4) . .
O7M Dy1 O12M 41.6(17) . .
O7M Dy1 O5W 122.6(14) . .
O12M Dy1 O5W 140.9(15) . .
O7M Dy1 O10W 95.4(17) . .
O12M Dy1 O10W 75.1(18) . .
O5W Dy1 O10W 140.3(14) . .
O7M Dy1 O8W 83.5(15) . .
O12M Dy1 O8W 122.5(16) . .
O5W Dy1 O8W 75.0(11) . .
O10W Dy1 O8W 100.7(16) . .
O7M Dy1 O6W 134.9(13) . .
O12M Dy1 O6W 96.0(14) . .
O5W Dy1 O6W 77.8(7) . .
O10W Dy1 O6W 83.3(13) . .
O8W Dy1 O6W 141.2(11) . .
O7M Dy1 O12W 70.6(14) . .
O12M Dy1 O12W 29.6(14) . .
O5W Dy1 O12W 141.2(10) . .
O10W Dy1 O12W 57.9(14) . .
O8W Dy1 O12W 143.2(12) . .
O6W Dy1 O12W 70.9(9) . .
O7M Dy1 O9W 145.2(13) . .
O12M Dy1 O9W 141.1(16) . .
O5W Dy1 O9W 75.0(11) . .
O10W Dy1 O9W 66.4(14) . .
O8W Dy1 O9W 72.0(12) . .
O6W Dy1 O9W 74.6(8) . .
O12W Dy1 O9W 116.3(11) . .
O7M Dy1 O7W 49.8(14) . .
O12M Dy1 O7W 72.9(15) . .
O5W Dy1 O7W 129.2(9) . .
O10W Dy1 O7W 65.6(15) . .
O8W Dy1 O7W 54.9(12) . .
O6W Dy1 O7W 148.6(9) . .
O12W Dy1 O7W 88.2(11) . .
O9W Dy1 O7W 95.5(10) . .
O7M Dy1 O1 76.5(12) . .
O12M Dy1 O1 65.6(13) . .
O5W Dy1 O1 76.2(7) . .
O10W Dy1 O1 128.8(12) . .
O8W Dy1 O1 127.6(10) . .
O6W Dy1 O1 70.1(5) . .
O12W Dy1 O1 72.0(9) . .
O9W Dy1 O1 138.2(6) . .
O7W Dy1 O1 126.3(8) . .
O7M Dy1 O11W 50.6(15) . .
O12M Dy1 O11W 86.0(16) . .
O5W Dy1 O11W 72.6(12) . .
O10W Dy1 O11W 140.5(16) . .
O8W Dy1 O11W 61.1(14) . .
O6W Dy1 O11W 133.8(10) . .
O12W Dy1 O11W 114.5(12) . .
O9W Dy1 O11W 128.0(12) . .
O7W Dy1 O11W 75.8(12) . .
O1 Dy1 O11W 68.9(10) . .
O7M Dy1 O10M 82.6(17) . .
O12M Dy1 O10M 74.9(18) . .
O5W Dy1 O10M 144.1(14) . .
O10W Dy1 O10M 19.9(13) . .
O8W Dy1 O10M 84.1(16) . .
O6W Dy1 O10M 103.1(14) . .
O12W Dy1 O10M 67.3(14) . .
O9W Dy1 O10M 70.9(14) . .
O7W Dy1 O10M 46.0(15) . .
O1 Dy1 O10M 138.5(12) . .
O11W Dy1 O10M 121.7(16) . .
O22 As1 O13 98.0(4) . .
O22 As1 O4 96.1(4) . .
O13 As1 O4 98.3(5) . .
O16 Fe1 O23 92.3(4) . .
O16 Fe1 O9 94.8(4) . 2_667
O23 Fe1 O9 168.4(5) . 2_667
O16 Fe1 O15 92.5(4) . 2_667
O23 Fe1 O15 95.6(4) . 2_667
O9 Fe1 O15 93.2(4) 2_667 2_667
O16 Fe1 O2W 176.8(5) . .
O23 Fe1 O2W 84.7(4) . .
O9 Fe1 O2W 88.3(4) 2_667 .
O15 Fe1 O2W 86.5(5) 2_667 .
O16 Fe1 O1W 92.5(5) . .
O23 Fe1 O1W 87.4(4) . .
O9 Fe1 O1W 83.2(5) 2_667 .
O15 Fe1 O1W 174.1(5) 2_667 .
O2W Fe1 O1W 88.7(5) . .
O12M O7M Dy1 75(2) . .
O10M O10W Dy1 91(5) . .
O10W O10M Dy1 69(5) . .
O11M O11W Dy1 168(4) . .
O11W O11M O28 99(6) . 2_556
O12M O12W Dy1 72(3) . .
O12W O12M O7M 139(5) . .
O12W O12M Dy1 78(3) . .
O7M O12M Dy1 63(2) . .
O16M O16W O35 147(3) . 2_656
W1 O1 Dy1 148.4(6) . .
W1 O2 W8 121.9(5) . .
W1 O3 W3 144.9(6) . .
As1 O4 W1 136.0(5) . .
As1 O4 W8 116.5(4) . .
W1 O4 W8 94.1(3) . .
As1 O4 W2 117.4(4) . .
W1 O4 W2 91.3(3) . .
W8 O4 W2 90.6(3) . .
W1 O5 W9 156.4(6) . .
W1 O6 W2 118.7(5) . .
W8 O8 W2 121.4(5) . .
W2 O9 Fe1 142.9(6) . 2_667
W3 O10 W2 146.1(5) . .
W3 O12 W5 120.6(5) . .
As1 O13 W4 114.4(5) . .
As1 O13 W5 128.9(5) . .
W4 O13 W5 93.3(3) . .
As1 O13 W3 127.6(5) . .
W4 O13 W3 93.7(3) . .
W5 O13 W3 89.4(3) . .
W3 O14 W4 121.7(5) . .
W4 O15 Fe1 178.0(7) . 2_667
W4 O16 Fe1 168.6(6) . .
W4 O17 Fe2 164.1(6) . 2_667
W5 O18 W4 120.3(5) . .
W9 O20 W5 145.6(6) . .
W5 O21 W6 148.1(6) . .
As1 O22 W7 117.2(4) . .
As1 O22 W6 118.8(5) . .
W7 O22 W6 92.5(3) . .
As1 O22 W9 134.7(5) . .
W7 O22 W9 93.0(3) . .
W6 O22 W9 90.5(3) . .
W6 O23 Fe1 144.7(6) . .
W9 O25 W6 118.4(5) . .
W6 O26 W7 120.0(5) . .
O11M O28 W9 120(4) 2_556 .
O11M O28 W7 111(3) 2_556 .
W9 O28 W7 120.5(5) . .
W7 O29 Fe2 136.8(6) . .
W7 O30 W8 147.2(6) . .
W8 O32 Fe2 138.4(6) . .
C1' O34 C1 56(2) . .
C1' O34 Fe2 140.2(18) . .
C1 O34 Fe2 134.5(17) . .
O32 Fe2 O29 88.7(5) . .
O32 Fe2 O17 98.4(5) . 2_667
O29 Fe2 O17 98.1(4) . 2_667
O32 Fe2 O34 89.9(5) . .
O29 Fe2 O34 89.9(4) . .
O17 Fe2 O34 168.5(5) 2_667 .
O32 Fe2 O3W 175.4(5) . .
O29 Fe2 O3W 89.8(5) . .
O17 Fe2 O3W 86.0(5) 2_667 .
O34 Fe2 O3W 85.8(5) . .
O32 Fe2 O4W 91.7(5) . .
O29 Fe2 O4W 175.0(5) . .
O17 Fe2 O4W 86.8(5) 2_667 .
O34 Fe2 O4W 85.1(5) . .
O3W Fe2 O4W 89.4(6) . .
C1 O35 O16W 129(3) . 2_656
O34 C1 O35 127(3) . .
O34 C1 C2 121(3) . .
O35 C1 C2 112(3) . .
C3 C2 C1 120(3) . .
C3 C2 N1 103(3) . .
C1 C2 N1 104(3) . .
O36 C3 O36' 112(4) . .
O36 C3 C4 117(3) . .
O36' C3 C4 110(3) . .
O36 C3 C2 113(3) . .
O36' C3 C2 71(3) . .
C4 C3 C2 124(3) . .
O36 C3 C2' 90(3) . .
O36' C3 C2' 111(3) . .
C4 C3 C2' 116(3) . .
C2 C3 C2' 41(2) . .
O34 C1' O35' 119(3) . .
O34 C1' C2' 115(3) . .
O35' C1' C2' 121(3) . .
C3 C2' C1' 115(3) . .
C3 C2' N1' 114(3) . .
C1' C2' N1' 112(3) . .

loop_
_geom_bond_atom_site_label_1
_geom_bond_atom_site_label_2
_geom_bond_distance
_geom_bond_site_symmetry_2
W1 O1 1.743(11) .
W1 O5 1.889(10) .
W1 O3 1.897(10) .
W1 O2 1.900(10) .
W1 O6 1.916(10) .
W1 O4 2.288(10) .
W2 O7 1.725(11) .
W2 O9 1.805(10) .
W2 O8 1.932(9) .
W2 O10 1.954(10) .
W2 O6 1.957(11) .
W2 O4 2.369(10) .
W3 O11 1.726(11) .
W3 O14 1.878(10) .
W3 O10 1.903(10) .
W3 O12 1.921(10) .
W3 O3 1.954(10) .
W3 O13 2.389(10) .
W4 O17 1.775(9) .
W4 O15 1.775(10) .
W4 O16 1.780(10) .
W4 O14 2.037(10) .
W4 O18 2.046(9) .
W4 O13 2.298(10) .
W5 O19 1.724(10) .
W5 O18 1.881(9) .
W5 O21 1.886(10) .
W5 O20 1.945(10) .
W5 O12 1.946(10) .
W5 O13 2.386(9) .
W6 O24 1.721(11) .
W6 O23 1.811(10) .
W6 O26 1.929(10) .
W6 O21 1.942(10) .
W6 O25 2.006(12) .
W6 O22 2.339(10) .
W7 O27 1.739(10) .
W7 O29 1.807(10) .
W7 O30 1.894(11) .
W7 O26 1.943(11) .
W7 O28 2.005(10) .
W7 O22 2.303(9) .
W8 O31 1.734(12) .
W8 O32 1.848(11) .
W8 O8 1.920(10) .
W8 O30 1.948(10) .
W8 O2 1.992(11) .
W8 O4 2.360(9) .
W9 O33 1.716(10) .
W9 O25 1.890(13) .
W9 O20 1.905(10) .
W9 O28 1.905(10) .
W9 O5 1.917(11) .
W9 O22 2.374(10) .
Dy1 O7M 2.16(4) .
Dy1 O12M 2.34(5) .
Dy1 O5W 2.35(2) .
Dy1 O10W 2.36(5) .
Dy1 O8W 2.38(4) .
Dy1 O6W 2.394(15) .
Dy1 O12W 2.40(3) .
Dy1 O9W 2.40(2) .
Dy1 O7W 2.40(3) .
Dy1 O1 2.421(12) .
Dy1 O11W 2.44(4) .
Dy1 O10M 2.53(5) .
As1 O22 1.800(9) .
As1 O13 1.802(9) .
As1 O4 1.804(10) .
Fe1 O16 1.931(10) .
Fe1 O23 1.933(10) .
Fe1 O9 1.949(10) 2_667
Fe1 O15 1.959(10) 2_667
Fe1 O2W 2.121(12) .
Fe1 O1W 2.132(11) .
O3W Fe2 2.055(13) .
O4W Fe2 2.064(12) .
O7M O12M 1.61(7) .
O10W O10M 0.86(6) .
O11W O11M 1.67(11) .
O11M O28 1.81(11) 2_556
O12W O12M 1.21(6) .
O16W O16M 1.65(7) .
O16W O35 1.79(5) 2_656
O18W O18M 0.93(5) .
O9 Fe1 1.949(10) 2_667
O15 Fe1 1.959(10) 2_667
O17 Fe2 1.984(10) 2_667
O28 O11M 1.81(11) 2_556
O29 Fe2 1.971(11) .
O32 Fe2 1.911(11) .
O34 C1' 1.23(3) .
O34 C1 1.24(3) .
O34 Fe2 2.043(11) .
Fe2 O17 1.984(10) 2_667
O35 C1 1.27(3) .
O35 O16W 1.79(5) 2_656
O36 C3 1.22(4) .
N1 C2 1.56(4) .
C1 C2 1.52(4) .
C2 C3 1.51(4) .
C3 O36' 1.23(4) .
C3 C4 1.44(4) .
C3 C2' 1.51(4) .
O35' C1' 1.27(3) .
N1' C2' 1.55(4) .
C1' C2' 1.52(4) .
